data_7056580
loop_
_publ_author_name
'Singh, Ajai kumar'
'Singh, Mahabir Pratap'
'Saleem, Fariha'
'Pal, Ram Sahay'

_publ_section_title
;
 Palladacycles having normal and spiro chelate rings designed from bi- and
 tridentate ligands with indole core: structure, synthesis and
 applications as catalysts
;
_journal_name_full 'New J. Chem.'
_journal_paper_doi 10.1039/C7NJ02116J
_journal_year 2017
_chemical_formula_moiety 'C12 H9 N O'
_chemical_formula_sum 'C12 H9 N O'
_chemical_formula_weight 183.20
_chemical_name_systematic
; 
 ? 
;
_space_group_IT_number 14
_symmetry_cell_setting monoclinic
_symmetry_space_group_name_Hall '-P 2ybc'
_symmetry_space_group_name_H-M 'P 1 21/c 1'
_atom_sites_solution_hydrogens geom
_atom_sites_solution_primary direct
_atom_sites_solution_secondary difmap
_audit_block_doi 10.5517/ccdc.csd.cc1n5cw2
_audit_creation_method SHELXL-97
_audit_update_record
;
2016-12-26 deposited with the CCDC.
2017-09-01 downloaded from the CCDC.
;
_cell_angle_alpha 90.00
_cell_angle_beta 114.881(3)
_cell_angle_gamma 90.00
_cell_formula_units_Z 4
_cell_length_a 8.5285(18)
_cell_length_b 15.890(3)
_cell_length_c 7.5691(16)
_cell_measurement_reflns_used 1627
_cell_measurement_temperature 298(2)
_cell_measurement_theta_max 24.99
_cell_measurement_theta_min 2.93
_cell_volume 930.5(3)
_computing_cell_refinement 'Bruker SMART'
_computing_data_collection 'Bruker SMART'
_computing_data_reduction 'Bruker SMART'
_computing_molecular_graphics 'Bruker SHELXTL'
_computing_publication_material 'Bruker SHELXTL'
_computing_structure_refinement 'SHELXL-97 (Sheldrick, 1997)'
_computing_structure_solution 'SHELXS-97 (Sheldrick, 1990)'
_diffrn_ambient_temperature 298(2)
_diffrn_measured_fraction_theta_full 0.998
_diffrn_measured_fraction_theta_max 0.998
_diffrn_measurement_device_type 'CCD area detector'
_diffrn_measurement_method 'phi and omega scans'
_diffrn_radiation_monochromator graphite
_diffrn_radiation_source 'fine-focus sealed tube'
_diffrn_radiation_type MoK\a
_diffrn_radiation_wavelength 0.71073
_diffrn_reflns_av_R_equivalents 0.0291
_diffrn_reflns_av_sigmaI/netI 0.0291
_diffrn_reflns_limit_h_max 10
_diffrn_reflns_limit_h_min -10
_diffrn_reflns_limit_k_max 18
_diffrn_reflns_limit_k_min -18
_diffrn_reflns_limit_l_max 8
_diffrn_reflns_limit_l_min -8
_diffrn_reflns_number 8759
_diffrn_reflns_theta_full 24.99
_diffrn_reflns_theta_max 24.99
_diffrn_reflns_theta_min 2.93
_exptl_absorpt_coefficient_mu 0.084
_exptl_absorpt_correction_T_max 0.965
_exptl_absorpt_correction_T_min 0.953
_exptl_absorpt_correction_type multi-scan
_exptl_absorpt_process_details '(SADABS; Sheldrick, 1996)'
_exptl_crystal_colour colourless
_exptl_crystal_density_diffrn 1.308
_exptl_crystal_density_meas 1.308
_exptl_crystal_density_method 'not measured'
_exptl_crystal_description cube
_exptl_crystal_F_000 384.0
_exptl_crystal_size_max 0.34
_exptl_crystal_size_mid 0.32
_exptl_crystal_size_min 0.29
_refine_diff_density_max 0.179
_refine_diff_density_min -0.157
_refine_diff_density_rms 0.037
_refine_ls_extinction_method none
_refine_ls_goodness_of_fit_ref 1.078
_refine_ls_hydrogen_treatment mixed
_refine_ls_matrix_type full
_refine_ls_number_parameters 127
_refine_ls_number_reflns 1627
_refine_ls_number_restraints 0
_refine_ls_restrained_S_all 1.078
_refine_ls_R_factor_all 0.0468
_refine_ls_R_factor_gt 0.0383
_refine_ls_shift/su_max 0.000
_refine_ls_shift/su_mean 0.000
_refine_ls_structure_factor_coef Fsqd
_refine_ls_weighting_details 'calc w=1/[\s^2^(Fo^2^)+(0.0537P)^2^+0.1519P] where P=(Fo^2^+2Fc^2^)/3'
_refine_ls_weighting_scheme calc
_refine_ls_wR_factor_gt 0.1049
_refine_ls_wR_factor_ref 0.1106
_reflns_number_gt 1358
_reflns_number_total 1627
_reflns_threshold_expression >2sigma(I)
_cod_data_source_file c7nj02116j2.cif
_cod_data_source_block B
_cod_original_sg_symbol_H-M 'P 21/c'
_cod_database_code 7056580

loop_
_symmetry_equiv_pos_as_xyz
'x, y, z'
'-x, y+1/2, -z+1/2'
'-x, -y, -z'
'x, -y-1/2, z-1/2'

loop_
_atom_site_label
_atom_site_type_symbol
_atom_site_fract_x
_atom_site_fract_y
_atom_site_fract_z
_atom_site_U_iso_or_equiv
_atom_site_adp_type
_atom_site_occupancy
_atom_site_symmetry_multiplicity
_atom_site_calc_flag
_atom_site_refinement_flags
N1 N 0.34855(15) 0.07537(7) 0.64231(16) 0.0431(3) Uani 1 1 d .
O1 O 0.33001(16) -0.20584(7) 0.49057(18) 0.0668(4) Uani 1 1 d .
C11 C 0.24694(19) 0.01487(9) 0.5260(2) 0.0450(4) Uani 1 1 d .
H11 H 0.1361 0.0237 0.4296 0.054 Uiso 1 1 calc R
C5 C 0.6478(2) 0.07710(10) 0.9123(2) 0.0494(4) Uani 1 1 d .
H5 H 0.6500 0.1343 0.9395 0.059 Uiso 1 1 calc R
C10 C 0.32914(18) -0.06171(9) 0.5688(2) 0.0425(4) Uani 1 1 d .
C4 C 0.50395(17) 0.03937(9) 0.76816(19) 0.0407(4) Uani 1 1 d .
C9 C 0.49653(18) -0.04686(9) 0.72539(19) 0.0408(4) Uani 1 1 d .
C2 C 0.1507(2) 0.18943(9) 0.4799(2) 0.0532(4) Uani 1 1 d .
C8 C 0.6398(2) -0.09696(10) 0.8307(2) 0.0509(4) Uani 1 1 d .
H8 H 0.6386 -0.1543 0.8057 0.061 Uiso 1 1 calc R
C7 C 0.7825(2) -0.05980(11) 0.9722(2) 0.0587(5) Uani 1 1 d .
H7 H 0.8792 -0.0925 1.0428 0.070 Uiso 1 1 calc R
C3 C 0.3142(2) 0.16571(9) 0.6380(2) 0.0551(4) Uani 1 1 d .
H3A H 0.3131 0.1822 0.7609 0.066 Uiso 1 1 calc R
H3B H 0.4070 0.1961 0.6243 0.066 Uiso 1 1 calc R
C1 C 0.0189(2) 0.20938(11) 0.3541(3) 0.0667(5) Uani 1 1 d .
H1 H -0.0859 0.2252 0.2542 0.080 Uiso 1 1 calc R
C12 C 0.2583(2) -0.13750(10) 0.4650(2) 0.0522(4) Uani 1 1 d .
H12 H 0.1462 -0.1346 0.3680 0.063 Uiso 1 1 calc R
C6 C 0.7861(2) 0.02597(11) 1.0124(2) 0.0574(5) Uani 1 1 d .
H6 H 0.8850 0.0490 1.1096 0.069 Uiso 1 1 calc R

loop_
_atom_site_aniso_label
_atom_site_aniso_U_11
_atom_site_aniso_U_22
_atom_site_aniso_U_33
_atom_site_aniso_U_23
_atom_site_aniso_U_13
_atom_site_aniso_U_12
N1 0.0414(7) 0.0374(7) 0.0433(7) 0.0012(5) 0.0107(5) 0.0011(5)
O1 0.0718(8) 0.0405(7) 0.0778(9) -0.0055(6) 0.0216(7) -0.0026(6)
C11 0.0394(8) 0.0459(9) 0.0415(8) 0.0011(6) 0.0091(6) -0.0012(6)
C5 0.0481(9) 0.0484(9) 0.0461(8) -0.0035(7) 0.0144(7) -0.0038(7)
C10 0.0424(8) 0.0400(8) 0.0410(8) 0.0022(6) 0.0135(7) -0.0023(6)
C4 0.0405(8) 0.0410(8) 0.0384(7) 0.0033(6) 0.0144(6) 0.0010(6)
C9 0.0426(8) 0.0393(8) 0.0404(8) 0.0039(6) 0.0171(7) 0.0004(6)
C2 0.0566(10) 0.0388(8) 0.0620(10) 0.0052(7) 0.0230(9) 0.0071(7)
C8 0.0518(9) 0.0427(8) 0.0556(9) 0.0085(7) 0.0200(8) 0.0079(7)
C7 0.0431(9) 0.0652(11) 0.0563(10) 0.0138(8) 0.0097(8) 0.0104(8)
C3 0.0545(10) 0.0381(8) 0.0621(10) 0.0003(7) 0.0143(8) 0.0046(7)
C1 0.0611(11) 0.0504(10) 0.0729(12) 0.0123(9) 0.0129(10) 0.0109(9)
C12 0.0528(9) 0.0440(9) 0.0526(9) -0.0004(7) 0.0152(8) -0.0073(7)
C6 0.0421(9) 0.0686(11) 0.0484(9) 0.0004(8) 0.0063(7) -0.0043(8)

loop_
_atom_type_symbol
_atom_type_description
_atom_type_scat_dispersion_real
_atom_type_scat_dispersion_imag
_atom_type_scat_source
C C 0.0033 0.0016 'International Tables Vol C Tables 4.2.6.8 and 6.1.1.4'
H H 0.0000 0.0000 'International Tables Vol C Tables 4.2.6.8 and 6.1.1.4'
N N 0.0061 0.0033 'International Tables Vol C Tables 4.2.6.8 and 6.1.1.4'
O O 0.0106 0.0060 'International Tables Vol C Tables 4.2.6.8 and 6.1.1.4'

loop_
_geom_angle_atom_site_label_1
_geom_angle_atom_site_label_2
_geom_angle_atom_site_label_3
_geom_angle
C11 N1 C4 108.70(12)
C11 N1 C3 128.25(12)
C4 N1 C3 122.96(12)
N1 C11 C10 110.76(13)
C6 C5 C4 116.70(15)
C11 C10 C12 124.22(14)
C11 C10 C9 106.26(12)
C12 C10 C9 129.43(14)
C5 C4 N1 129.32(14)
C5 C4 C9 122.82(13)
N1 C4 C9 107.85(12)
C8 C9 C4 118.83(13)
C8 C9 C10 134.74(14)
C4 C9 C10 106.42(12)
C1 C2 C3 179.11(19)
C7 C8 C9 118.51(15)
C8 C7 C6 121.47(15)
C2 C3 N1 112.74(13)
O1 C12 C10 126.59(16)
C5 C6 C7 121.66(15)

loop_
_geom_bond_atom_site_label_1
_geom_bond_atom_site_label_2
_geom_bond_distance
N1 C11 1.3449(18)
N1 C4 1.3888(17)
N1 C3 1.4628(19)
O1 C12 1.2211(19)
C11 C10 1.373(2)
C5 C6 1.369(2)
C5 C4 1.389(2)
C10 C12 1.426(2)
C10 C9 1.4403(19)
C4 C9 1.403(2)
C9 C8 1.394(2)
C2 C1 1.171(2)
C2 C3 1.454(2)
C8 C7 1.371(2)
C7 C6 1.394(3)
